data_7712037
loop_
_publ_author_name
'Tang, Jiamin'
'Zhang, Sheng'
'Li, Linzhou'
'Yao, Linbin'
'Zhang, Ronghu'
'Yin, Bing'
'Zhang, Jiangwei'

_publ_section_title
;
 Influence of ligand substitution and the solvent effect on the structures
 and magnetic properties of dinuclear Dy<sub>2</sub> supramolecular
 architectures constructed with the bis-&#x3b2;-diketonate-Dy<sub>2</sub>
 building block as a metalloligand.
;
_journal_issue 5
_journal_name_full 'Dalton transactions (Cambridge, England : 2003)'
_journal_page_first 1366
_journal_page_last 1377
_journal_paper_doi 10.1039/d2dt03468a
_journal_volume 52
_journal_year 2023
_chemical_formula_moiety 'C66 H42 Dy2 F18 N4 O12'
_chemical_formula_sum 'C66 H42 Dy2 F18 N4 O12'
_chemical_formula_weight 1750.03
_space_group_crystal_system monoclinic
_space_group_IT_number 14
_space_group_name_Hall '-P 2ybc'
_space_group_name_H-M_alt 'P 1 21/c 1'
_atom_sites_solution_hydrogens geom
_atom_sites_solution_primary direct
_audit_creation_date 2022-11-22
_audit_creation_method
;
Olex2 1.2-beta
(compiled 2018.05.29 svn.r3508 for OlexSys, GUI svn.r5506)
;
_audit_update_record
;
2022-12-07 deposited with the CCDC.	2023-01-02 downloaded from the CCDC.
;
_cell_angle_alpha 90
_cell_angle_beta 118.708(4)
_cell_angle_gamma 90
_cell_formula_units_Z 4
_cell_length_a 19.5484(6)
_cell_length_b 21.4427(6)
_cell_length_c 18.8657(7)
_cell_measurement_reflns_used 7918
_cell_measurement_temperature 293.0(2)
_cell_measurement_theta_max 70.6350
_cell_measurement_theta_min 3.3080
_cell_volume 6935.9(5)
_computing_cell_refinement 'CrysAlisPro 1.171.40.53 (Rigaku OD, 2019)'
_computing_data_collection 'CrysAlisPro 1.171.40.53 (Rigaku OD, 2019)'
_computing_data_reduction 'CrysAlisPro 1.171.40.53 (Rigaku OD, 2019)'
_computing_molecular_graphics 'Olex2 (Dolomanov et al., 2009)'
_computing_publication_material 'Olex2 (Dolomanov et al., 2009)'
_computing_structure_refinement 'ShelXL (Sheldrick, 2015)'
_computing_structure_solution 'SIR2004 (Burla et al.,  2007)'
_diffrn_ambient_temperature 293(2)
_diffrn_detector 'CCD plate'
_diffrn_detector_area_resol_mean 8.1281
_diffrn_detector_type Eos
_diffrn_measured_fraction_theta_full 0.940
_diffrn_measured_fraction_theta_max 0.940
_diffrn_measurement_details
;
List of Runs (angles in degrees, time in seconds):

  # Type    Start    End  Width  t~exp~   \w     \q     \k     \f   Frames
#--------------------------------------------------------------------------
  1  \w      1.00  36.00   1.00    2.03    --    0.00 -99.00  60.00   35
  2  \w    -70.00  -8.00   1.00    2.03    --    0.00 -77.00-180.00   62
  3  \w    -59.00 -34.00   1.00    2.03    --    0.00 178.00 -60.00   25
  4  \w     34.00 107.00   1.00   42.50    --   54.63-128.00 158.00   73
  5  \w     15.00  59.00   1.00   42.50    --   54.63 -57.00-180.00   44
  6  \w     91.00 118.00   1.00   42.50    --   54.63  57.00-150.00   27
  7  \w     41.00 112.00   1.00   42.50    --   54.63  57.00-180.00   71
  8  \w     48.00 120.00   1.00   42.50    --   54.63  57.00  90.00   72
  9  \w     39.00 105.00   1.00   42.50    --  109.26-111.00 -90.00   66
 10  \w    100.00 161.00   1.00   42.50    --  109.26  63.00 150.00   61
 11  \w     50.00 123.00   1.00   42.50    --  109.26 -63.00-120.00   73
 12  \w    133.00 174.00   1.00   42.50    --  109.26 111.00 150.00   41
 13  \w     37.00 133.00   1.00   42.50    --  109.26 -37.00-150.00   96
 14  \w     60.00  85.00   1.00   42.50    --  109.26-111.00   0.00   25
 15  \w     49.00 177.00   1.00   42.50    --  109.26   0.00 -60.00  128
;
_diffrn_measurement_device 'four-circle diffractometer'
_diffrn_measurement_device_type 'Xcalibur, Eos, Gemini'
_diffrn_measurement_method '\w scans'
_diffrn_orient_matrix_type 'CrysAlisPro convention (1999,Acta A55,543-557)'
_diffrn_orient_matrix_UB_11 0.0864956000
_diffrn_orient_matrix_UB_12 0.0195856000
_diffrn_orient_matrix_UB_13 0.0418704000
_diffrn_orient_matrix_UB_21 0.0239175000
_diffrn_orient_matrix_UB_22 -0.0667342000
_diffrn_orient_matrix_UB_23 0.0332042000
_diffrn_orient_matrix_UB_31 0.0051217000
_diffrn_orient_matrix_UB_32 -0.0182984000
_diffrn_orient_matrix_UB_33 -0.0761581000
_diffrn_radiation_monochromator graphite
_diffrn_radiation_probe x-ray
_diffrn_radiation_type CuK\a
_diffrn_radiation_wavelength 1.54184
_diffrn_reflns_av_R_equivalents 0.0397
_diffrn_reflns_av_unetI/netI 0.0495
_diffrn_reflns_Laue_measured_fraction_full 0.940
_diffrn_reflns_Laue_measured_fraction_max 0.940
_diffrn_reflns_limit_h_max 22
_diffrn_reflns_limit_h_min -16
_diffrn_reflns_limit_k_max 22
_diffrn_reflns_limit_k_min -25
_diffrn_reflns_limit_l_max 12
_diffrn_reflns_limit_l_min -22
_diffrn_reflns_number 24322
_diffrn_reflns_point_group_measured_fraction_full 0.940
_diffrn_reflns_point_group_measured_fraction_max 0.940
_diffrn_reflns_theta_full 64.998
_diffrn_reflns_theta_max 64.998
_diffrn_reflns_theta_min 3.300
_diffrn_source 'fine-focus sealed X-ray tube'
_diffrn_source_type 'Enhance (Cu) X-ray Source'
_exptl_absorpt_coefficient_mu 12.380
_exptl_absorpt_correction_T_max 1.00000
_exptl_absorpt_correction_T_min 0.11073
_exptl_absorpt_correction_type multi-scan
_exptl_absorpt_process_details
;
CrysAlisPro 1.171.40.53 (Rigaku Oxford Diffraction, 2019)
Empirical absorption correction using spherical harmonics,
 implemented in SCALE3 ABSPACK scaling algorithm.
;
_exptl_crystal_colour yellow
_exptl_crystal_colour_primary yellow
_exptl_crystal_density_diffrn 1.676
_exptl_crystal_description block
_exptl_crystal_F_000 3424
_exptl_crystal_size_max 0.09
_exptl_crystal_size_mid 0.08
_exptl_crystal_size_min 0.08
_refine_diff_density_max 1.105
_refine_diff_density_min -0.585
_refine_diff_density_rms 0.081
_refine_ls_extinction_method none
_refine_ls_goodness_of_fit_ref 1.015
_refine_ls_hydrogen_treatment constr
_refine_ls_matrix_type full
_refine_ls_number_parameters 923
_refine_ls_number_reflns 11085
_refine_ls_number_restraints 108
_refine_ls_restrained_S_all 1.057
_refine_ls_R_factor_all 0.0746
_refine_ls_R_factor_gt 0.0532
_refine_ls_shift/su_max 0.001
_refine_ls_shift/su_mean 0.000
_refine_ls_structure_factor_coef Fsqd
_refine_ls_weighting_details 'w=1/[\s^2^(Fo^2^)+(0.0899P)^2^+2.7876P] where P=(Fo^2^+2Fc^2^)/3'
_refine_ls_weighting_scheme calc
_refine_ls_wR_factor_gt 0.1374
_refine_ls_wR_factor_ref 0.1544
_reflns_Friedel_coverage 0.000
_reflns_number_gt 8228
_reflns_number_total 11085
_reflns_threshold_expression 'I > 2\s(I)'
_cod_data_source_file d2dt03468a2.cif
_cod_data_source_block exp_11817
_cod_depositor_comments 'Adding full bibliography for 7712034--7712040.cif.'
_cod_original_cell_volume 6935.9(4)
_cod_database_code 7712037
_shelx_shelxl_version_number 2018/3
_shelx_space_group_comment
;
The symmetry employed for this shelxl refinement is uniquely defined
by the following loop, which should always be used as a source of
symmetry information in preference to the above space-group names.
They are only intended as comments.
;
_shelx_estimated_absorpt_t_max 0.438
_shelx_estimated_absorpt_t_min 0.402
_reflns_odcompleteness_completeness 93.54
_reflns_odcompleteness_iscentric 1
_reflns_odcompleteness_theta 66.97
_olex2_refinement_description
;
1. Fixed Uiso
 At 1.2 times of:
  All C(H) groups
 At 1.5 times of:
  All C(H,H,H) groups
2. Uiso/Uaniso restraints and constraints
F1 \\sim F2 \\sim F3 \\sim F4 \\sim F5 \\sim F6 \\sim F7 \\sim F8 \\sim F9
\\sim F10 \\sim F11 \\sim F12 \\sim F13 \\sim F14 \\sim F15 \\sim F16 \\sim F17
\\sim F18: within 3.8A with sigma of 0.02 and sigma for terminal atoms of 0.04
3.a Aromatic/amide H refined with riding coordinates:
 C3(H3), C6(H6), C8(H8), C9(H9), C10(H10), C12(H12), C17(H17), C20(H20),
 C21(H21), C22(H22), C24(H24), C26(H26), C31(H31), C34(H34), C35(H35), C36(H36),
  C38(H38), C40(H40), C43(H43), C45(H45), C46(H46), C49(H49), C50(H50),
 C52(H52), C55(H55), C57(H57), C58(H58), C61(H61), C62(H62), C64(H64)
3.b Idealised Me refined as rotating group:
 C53(H53A,H53B,H53C), C54(H54A,H54B,H54C), C65(H65A,H65B,H65C), C66(H66A,H66B,
 H66C)
;
_olex2_submission_special_instructions 'No special instructions were received'
_oxdiff_exptl_absorpt_empirical_details
;
Empirical correction (ABSPACK) includes:
- Absorption correction using spherical harmonics
- Frame scaling
;
_oxdiff_exptl_absorpt_empirical_full_max 5.574
_oxdiff_exptl_absorpt_empirical_full_min 0.465

loop_
_space_group_symop_operation_xyz
'x, y, z'
'-x, y+1/2, -z+1/2'
'-x, -y, -z'
'x, -y-1/2, z-1/2'

loop_
_atom_site_label
_atom_site_type_symbol
_atom_site_fract_x
_atom_site_fract_y
_atom_site_fract_z
_atom_site_U_iso_or_equiv
_atom_site_adp_type
_atom_site_occupancy
_atom_site_site_symmetry_order
_atom_site_calc_flag
_atom_site_refinement_flags_posn
_atom_site_refinement_flags_adp
_atom_site_refinement_flags_occupancy
_atom_site_disorder_assembly
_atom_site_disorder_group
Dy1 Dy 0.39029(2) 0.66615(2) 0.33248(2) 0.06281(14) Uani 1 1 d . . . . .
Dy2 Dy -0.02249(2) 0.64180(2) 0.32248(2) 0.06529(14) Uani 1 1 d . . . . .
F1 F 0.5478(5) 0.8577(5) 0.4475(6) 0.202(4) Uani 1 1 d . U . . .
F2 F 0.5436(6) 0.8237(5) 0.5421(5) 0.247(6) Uani 1 1 d . U . . .
F3 F 0.4844(4) 0.8989(5) 0.4924(8) 0.243(6) Uani 1 1 d . U . . .
F4 F -0.1961(4) 0.8653(4) 0.2162(5) 0.160(3) Uani 1 1 d . U . . .
F5 F -0.2471(5) 0.7825(5) 0.1618(10) 0.301(8) Uani 1 1 d . U . . .
F6 F -0.2156(7) 0.8000(6) 0.2800(10) 0.268(6) Uani 1 1 d . U . . .
F7 F 0.6487(3) 0.6206(5) 0.5478(6) 0.207(4) Uani 1 1 d . U . . .
F8 F 0.6298(4) 0.5873(6) 0.6294(5) 0.227(5) Uani 1 1 d . U . . .
F9 F 0.6108(4) 0.5329(4) 0.5350(9) 0.315(8) Uani 1 1 d . U . . .
F10 F 0.0463(5) 0.7826(4) 0.6072(5) 0.178(3) Uani 1 1 d . U . . .
F11 F -0.0355(5) 0.8079(3) 0.4949(5) 0.171(3) Uani 1 1 d . U . . .
F12 F -0.0561(6) 0.7351(3) 0.5526(7) 0.206(4) Uani 1 1 d . U . . .
F13 F 0.5242(5) 0.4982(4) 0.2623(7) 0.208(4) Uani 1 1 d . U . . .
F14 F 0.4746(7) 0.5478(5) 0.1616(7) 0.216(4) Uani 1 1 d . U . . .
F15 F 0.4328(6) 0.4599(5) 0.1715(9) 0.281(6) Uani 1 1 d . U . . .
F16 F -0.2570(4) 0.5443(7) 0.0965(6) 0.247(6) Uani 1 1 d . U . . .
F17 F -0.2525(6) 0.6244(7) 0.0558(8) 0.267(7) Uani 1 1 d . U . . .
F18 F -0.2255(4) 0.5560(9) 0.0098(6) 0.290(7) Uani 1 1 d . U . . .
N1 N 0.4780(3) 0.7174(3) 0.2847(4) 0.0814(17) Uani 1 1 d . . . . .
N2 N 0.3286(3) 0.6899(2) 0.1820(3) 0.0621(12) Uani 1 1 d . . . . .
N3 N 0.0149(3) 0.5319(3) 0.3770(3) 0.0684(13) Uani 1 1 d . . . . .
N4 N -0.1184(3) 0.5836(3) 0.3517(4) 0.0753(15) Uani 1 1 d . . . . .
O1 O 0.4528(3) 0.7515(3) 0.4161(3) 0.0866(15) Uani 1 1 d . . . . .
O2 O 0.2928(2) 0.7428(2) 0.3075(2) 0.0627(10) Uani 1 1 d . . . . .
O3 O 0.0324(2) 0.7261(2) 0.2935(3) 0.0743(12) Uani 1 1 d . . . . .
O4 O -0.1170(3) 0.7171(3) 0.2692(4) 0.1030(19) Uani 1 1 d . . . . .
O5 O 0.4995(3) 0.6233(3) 0.4371(3) 0.0855(15) Uani 1 1 d . . . . .
O6 O 0.3591(2) 0.6452(2) 0.4334(3) 0.0739(13) Uani 1 1 d . . . . .
O7 O 0.1055(2) 0.6458(2) 0.4304(3) 0.0635(10) Uani 1 1 d . . . . .
O8 O -0.0247(3) 0.6937(3) 0.4306(4) 0.0863(14) Uani 1 1 d . . . . .
O9 O 0.4361(3) 0.5889(3) 0.2778(3) 0.0783(13) Uani 1 1 d . . . . .
O10 O 0.2937(2) 0.5910(2) 0.2765(3) 0.0639(10) Uani 1 1 d . . . . .
O11 O 0.0304(3) 0.5957(2) 0.2473(3) 0.0738(12) Uani 1 1 d . . . . .
O12 O -0.1248(3) 0.6049(4) 0.2039(4) 0.109(2) Uani 1 1 d . . . . .
C1 C 0.5014(6) 0.8479(6) 0.4735(7) 0.108(3) Uani 1 1 d . . . . .
C2 C 0.4336(4) 0.8056(5) 0.4203(4) 0.079(2) Uani 1 1 d . . . . .
C3 C 0.3590(4) 0.8320(4) 0.3819(4) 0.0710(18) Uani 1 1 d . . . . .
H3 H 0.353500 0.873870 0.390813 0.085 Uiso 1 1 calc R . . . .
C4 C 0.2926(3) 0.7980(3) 0.3306(3) 0.0583(15) Uani 1 1 d . . . . .
C5 C 0.2148(4) 0.8285(3) 0.3046(3) 0.0567(14) Uani 1 1 d . . . . .
C6 C 0.1514(3) 0.7937(3) 0.2939(3) 0.0558(14) Uani 1 1 d . . . . .
H6 H 0.155295 0.750428 0.296578 0.067 Uiso 1 1 calc R . . . .
C7 C 0.0812(4) 0.8218(3) 0.2792(4) 0.0605(15) Uani 1 1 d . . . . .
C8 C 0.0761(4) 0.8864(4) 0.2738(4) 0.0767(19) Uani 1 1 d . . . . .
H8 H 0.030035 0.906209 0.264066 0.092 Uiso 1 1 calc R . . . .
C9 C 0.1389(5) 0.9212(3) 0.2829(4) 0.081(2) Uani 1 1 d . . . . .
H9 H 0.134696 0.964445 0.279085 0.097 Uiso 1 1 calc R . . . .
C10 C 0.2072(4) 0.8935(3) 0.2975(4) 0.0721(18) Uani 1 1 d . . . . .
H10 H 0.248773 0.917809 0.302796 0.087 Uiso 1 1 calc R . . . .
C11 C 0.0167(4) 0.7816(3) 0.2751(4) 0.0662(16) Uani 1 1 d . . . . .
C12 C -0.0569(4) 0.8069(4) 0.2534(5) 0.090(2) Uani 1 1 d . . . . .
H12 H -0.065540 0.848897 0.239719 0.108 Uiso 1 1 calc R . . . .
C13 C -0.1167(4) 0.7722(5) 0.2516(5) 0.092(2) Uani 1 1 d . . . . .
C14 C -0.1954(7) 0.8032(7) 0.2231(10) 0.144(5) Uani 1 1 d . . . . .
C15 C 0.5982(6) 0.5815(7) 0.5526(7) 0.122(4) Uani 1 1 d . . . . .
C16 C 0.5159(4) 0.6059(4) 0.5066(5) 0.0747(19) Uani 1 1 d . . . . .
C17 C 0.4704(4) 0.6059(4) 0.5430(4) 0.082(2) Uani 1 1 d . . . . .
H17 H 0.491387 0.590622 0.595432 0.098 Uiso 1 1 calc R . . . .
C18 C 0.3935(4) 0.6277(3) 0.5053(4) 0.0619(15) Uani 1 1 d . . . . .
C19 C 0.3481(3) 0.6311(3) 0.5504(3) 0.0569(14) Uani 1 1 d . . . . .
C20 C 0.3839(4) 0.6270(3) 0.6349(4) 0.0691(17) Uani 1 1 d . . . . .
H20 H 0.436514 0.616733 0.663947 0.083 Uiso 1 1 calc R . . . .
C21 C 0.3431(5) 0.6378(4) 0.6747(4) 0.0774(19) Uani 1 1 d . . . . .
H21 H 0.368077 0.635240 0.730845 0.093 Uiso 1 1 calc R . . . .
C22 C 0.2643(4) 0.6525(3) 0.6328(4) 0.0676(17) Uani 1 1 d . . . . .
H22 H 0.236911 0.660665 0.660671 0.081 Uiso 1 1 calc R . . . .
C23 C 0.2262(4) 0.6550(3) 0.5478(4) 0.0569(14) Uani 1 1 d . . . . .
C24 C 0.2690(4) 0.6441(3) 0.5085(3) 0.0568(14) Uani 1 1 d . . . . .
H24 H 0.244124 0.645549 0.452317 0.068 Uiso 1 1 calc R . . . .
C25 C 0.1416(4) 0.6674(3) 0.5007(4) 0.0604(15) Uani 1 1 d . . . . .
C26 C 0.1049(4) 0.7043(3) 0.5360(4) 0.0713(17) Uani 1 1 d . . . . .
H26 H 0.135200 0.720943 0.587307 0.086 Uiso 1 1 calc R . . . .
C27 C 0.0264(5) 0.7158(3) 0.4965(5) 0.0747(19) Uani 1 1 d . . . . .
C28 C -0.0058(6) 0.7594(4) 0.5369(7) 0.092(2) Uani 1 1 d . . . . .
C29 C 0.4563(7) 0.5118(6) 0.2054(10) 0.134(4) Uani 1 1 d . . . . .
C30 C 0.4043(4) 0.5435(4) 0.2331(5) 0.080(2) Uani 1 1 d . . . . .
C31 C 0.3306(5) 0.5203(4) 0.2068(5) 0.086(2) Uani 1 1 d . . . . .
H31 H 0.315071 0.485976 0.172568 0.103 Uiso 1 1 calc R . . . .
C32 C 0.2776(4) 0.5455(3) 0.2288(4) 0.0678(16) Uani 1 1 d . . . . .
C33 C 0.1967(4) 0.5205(3) 0.1915(4) 0.0740(18) Uani 1 1 d . . . . .
C34 C 0.1745(6) 0.4679(4) 0.1424(6) 0.111(3) Uani 1 1 d . . . . .
H34 H 0.211273 0.445716 0.134767 0.134 Uiso 1 1 calc R . . . .
C35 C 0.0980(7) 0.4487(5) 0.1053(8) 0.141(5) Uani 1 1 d . . . . .
H35 H 0.082684 0.414429 0.070778 0.170 Uiso 1 1 calc R . . . .
C36 C 0.0439(6) 0.4799(5) 0.1190(7) 0.119(3) Uani 1 1 d . . . . .
H36 H -0.007274 0.465612 0.095206 0.143 Uiso 1 1 calc R . . . .
C37 C 0.0645(4) 0.5317(3) 0.1673(4) 0.0756(19) Uani 1 1 d . . . . .
C38 C 0.1416(4) 0.5510(3) 0.2050(4) 0.0655(16) Uani 1 1 d . . . . .
H38 H 0.156518 0.584936 0.239960 0.079 Uiso 1 1 calc R . . . .
C39 C 0.0060(4) 0.5654(4) 0.1823(4) 0.0727(18) Uani 1 1 d . . . . .
C40 C -0.0738(5) 0.5614(5) 0.1255(5) 0.094(2) Uani 1 1 d . . . . .
H40 H -0.087816 0.543936 0.075247 0.113 Uiso 1 1 calc R . . . .
C41 C -0.1314(5) 0.5820(4) 0.1407(5) 0.094(3) Uani 1 1 d . . . . .
C42 C -0.2154(7) 0.5752(10) 0.0761(8) 0.150(6) Uani 1 1 d . . . . .
C43 C 0.5507(5) 0.7365(5) 0.3380(6) 0.113(3) Uani 1 1 d . . . . .
H43 H 0.567343 0.731093 0.392739 0.136 Uiso 1 1 calc R . . . .
C44 C 0.6014(6) 0.7634(6) 0.3164(9) 0.131(4) Uani 1 1 d . . . . .
C45 C 0.5773(7) 0.7681(5) 0.2352(10) 0.135(4) Uani 1 1 d . . . . .
H45 H 0.610505 0.784874 0.217707 0.162 Uiso 1 1 calc R . . . .
C46 C 0.5053(6) 0.7483(4) 0.1806(7) 0.106(3) Uani 1 1 d . . . . .
H46 H 0.489132 0.751581 0.125612 0.128 Uiso 1 1 calc R . . . .
C47 C 0.4554(4) 0.7232(3) 0.2062(5) 0.0761(19) Uani 1 1 d . . . . .
C48 C 0.3759(4) 0.7026(3) 0.1504(4) 0.0676(17) Uani 1 1 d . . . . .
C49 C 0.3483(6) 0.6962(5) 0.0680(5) 0.106(3) Uani 1 1 d . . . . .
H49 H 0.379803 0.706623 0.045339 0.128 Uiso 1 1 calc R . . . .
C50 C 0.2734(7) 0.6741(6) 0.0199(5) 0.117(4) Uani 1 1 d . . . . .
H50 H 0.256038 0.667689 -0.034919 0.141 Uiso 1 1 calc R . . . .
C51 C 0.2248(5) 0.6616(4) 0.0505(4) 0.083(2) Uani 1 1 d . . . . .
C52 C 0.2560(4) 0.6714(3) 0.1331(4) 0.0634(15) Uani 1 1 d . . . . .
H52 H 0.223712 0.664527 0.155760 0.076 Uiso 1 1 calc R . . . .
C53 C 0.6810(7) 0.7853(9) 0.3807(11) 0.220(9) Uani 1 1 d . . . . .
H53A H 0.703656 0.811828 0.356552 0.330 Uiso 1 1 calc GR . . . .
H53B H 0.714182 0.749779 0.404682 0.330 Uiso 1 1 calc GR . . . .
H53C H 0.675640 0.807978 0.421586 0.330 Uiso 1 1 calc GR . . . .
C54 C 0.1444(6) 0.6356(5) 0.0016(5) 0.113(3) Uani 1 1 d . . . . .
H54A H 0.111222 0.666588 -0.035883 0.169 Uiso 1 1 calc GR . . . .
H54B H 0.123960 0.623905 0.036921 0.169 Uiso 1 1 calc GR . . . .
H54C H 0.146334 0.599571 -0.027617 0.169 Uiso 1 1 calc GR . . . .
C55 C -0.1866(4) 0.6085(4) 0.3313(6) 0.100(3) Uani 1 1 d . . . . .
H55 H -0.194194 0.649820 0.314236 0.120 Uiso 1 1 calc R . . . .
C56 C -0.2487(5) 0.5778(5) 0.3332(7) 0.117(3) Uani 1 1 d . . . . .
C57 C -0.2358(5) 0.5168(5) 0.3573(7) 0.115(3) Uani 1 1 d . . . . .
H57 H -0.275065 0.493697 0.359238 0.138 Uiso 1 1 calc R . . . .
C58 C -0.1659(5) 0.4901(4) 0.3783(5) 0.089(2) Uani 1 1 d . . . . .
H58 H -0.157518 0.448744 0.395361 0.106 Uiso 1 1 calc R . . . .
C59 C -0.1068(4) 0.5230(3) 0.3747(4) 0.0710(17) Uani 1 1 d . . . . .
C60 C -0.0306(4) 0.4964(3) 0.3949(4) 0.0695(17) Uani 1 1 d . . . . .
C61 C -0.0069(5) 0.4371(4) 0.4275(5) 0.086(2) Uani 1 1 d . . . . .
H61 H -0.039678 0.412259 0.438430 0.103 Uiso 1 1 calc R . . . .
C62 C 0.0644(6) 0.4159(4) 0.4433(5) 0.099(3) Uani 1 1 d . . . . .
H62 H 0.080914 0.376673 0.466345 0.118 Uiso 1 1 calc R . . . .
C63 C 0.1123(5) 0.4515(4) 0.4257(5) 0.087(2) Uani 1 1 d . . . . .
C64 C 0.0847(4) 0.5098(4) 0.3925(5) 0.082(2) Uani 1 1 d . . . . .
H64 H 0.116485 0.534865 0.380430 0.098 Uiso 1 1 calc R . . . .
C65 C -0.3240(6) 0.6123(7) 0.3095(12) 0.202(8) Uani 1 1 d . . . . .
H65A H -0.358220 0.607418 0.252627 0.303 Uiso 1 1 calc GR . . . .
H65B H -0.313064 0.655829 0.321934 0.303 Uiso 1 1 calc GR . . . .
H65C H -0.348474 0.595743 0.339028 0.303 Uiso 1 1 calc GR . . . .
C66 C 0.1930(6) 0.4305(5) 0.4416(7) 0.127(4) Uani 1 1 d . . . . .
H66A H 0.225849 0.424263 0.498550 0.190 Uiso 1 1 calc GR . . . .
H66B H 0.215433 0.461847 0.422722 0.190 Uiso 1 1 calc GR . . . .
H66C H 0.188544 0.392067 0.413526 0.190 Uiso 1 1 calc GR . . . .

loop_
_atom_site_aniso_label
_atom_site_aniso_U_11
_atom_site_aniso_U_22
_atom_site_aniso_U_33
_atom_site_aniso_U_23
_atom_site_aniso_U_13
_atom_site_aniso_U_12
Dy1 0.04576(19) 0.0912(3) 0.0533(2) -0.00852(18) 0.02526(17) -0.00256(16)
Dy2 0.0484(2) 0.0741(3) 0.0766(3) 0.01115(19) 0.03262(19) 0.00348(16)
F1 0.165(6) 0.267(9) 0.234(8) -0.123(7) 0.145(6) -0.146(6)
F2 0.209(9) 0.292(11) 0.116(5) -0.011(6) -0.021(6) -0.155(9)
F3 0.110(5) 0.230(9) 0.341(12) -0.199(9) 0.070(7) -0.071(6)
F4 0.106(4) 0.155(6) 0.236(7) 0.068(5) 0.096(5) 0.068(4)
F5 0.076(4) 0.219(9) 0.424(16) -0.063(10) -0.028(8) 0.055(5)
F6 0.200(8) 0.284(11) 0.441(15) 0.178(11) 0.251(10) 0.132(8)
F7 0.056(3) 0.300(11) 0.229(9) 0.019(8) 0.040(4) 0.005(5)
F8 0.087(4) 0.424(15) 0.136(6) 0.066(8) 0.026(4) 0.075(7)
F9 0.100(5) 0.167(7) 0.464(16) -0.108(9) -0.036(7) 0.075(5)
F10 0.190(7) 0.201(7) 0.154(6) -0.050(5) 0.091(5) 0.064(6)
F11 0.260(9) 0.109(4) 0.190(6) 0.035(4) 0.146(6) 0.092(5)
F12 0.297(9) 0.110(4) 0.381(11) -0.059(6) 0.299(9) -0.038(5)
F13 0.142(6) 0.198(8) 0.313(11) 0.014(7) 0.131(7) 0.085(6)
F14 0.264(10) 0.237(9) 0.269(9) 0.036(8) 0.226(8) 0.087(8)
F15 0.199(8) 0.242(9) 0.498(15) -0.227(10) 0.246(10) -0.069(7)
F16 0.076(4) 0.389(15) 0.193(8) 0.060(9) -0.001(5) -0.054(7)
F17 0.119(6) 0.304(13) 0.226(11) 0.060(10) -0.039(7) 0.051(8)
F18 0.084(5) 0.59(2) 0.134(6) -0.141(9) 0.004(5) 0.017(8)
N1 0.068(3) 0.100(5) 0.093(4) -0.030(4) 0.052(3) -0.018(3)
N2 0.071(3) 0.065(3) 0.064(3) 0.002(2) 0.043(3) 0.007(3)
N3 0.065(3) 0.066(3) 0.084(4) 0.007(3) 0.043(3) 0.007(3)
N4 0.057(3) 0.078(4) 0.096(4) 0.003(3) 0.041(3) -0.004(3)
O1 0.053(2) 0.122(4) 0.078(3) -0.036(3) 0.026(2) -0.021(3)
O2 0.056(2) 0.083(3) 0.053(2) -0.014(2) 0.0286(19) -0.007(2)
O3 0.058(2) 0.071(3) 0.096(3) 0.022(3) 0.038(2) 0.011(2)
O4 0.065(3) 0.100(4) 0.154(5) 0.051(4) 0.060(3) 0.024(3)
O5 0.046(2) 0.138(5) 0.067(3) 0.001(3) 0.022(2) 0.008(3)
O6 0.046(2) 0.120(4) 0.054(3) 0.004(2) 0.022(2) 0.006(2)
O7 0.055(2) 0.078(3) 0.059(3) -0.002(2) 0.029(2) 0.004(2)
O8 0.069(3) 0.089(3) 0.115(4) -0.017(3) 0.056(3) 0.001(3)
O9 0.057(2) 0.096(4) 0.081(3) -0.008(3) 0.032(2) 0.007(2)
O10 0.059(2) 0.073(3) 0.066(3) -0.004(2) 0.035(2) -0.003(2)
O11 0.058(2) 0.093(3) 0.073(3) -0.003(3) 0.033(2) -0.011(2)
O12 0.057(3) 0.188(7) 0.075(4) -0.003(4) 0.025(3) 0.006(3)
C1 0.085(6) 0.150(9) 0.097(7) -0.058(6) 0.049(6) -0.048(6)
C2 0.068(4) 0.123(7) 0.059(4) -0.029(4) 0.042(4) -0.036(4)
C3 0.071(4) 0.089(5) 0.062(4) -0.015(3) 0.038(3) -0.027(4)
C4 0.064(3) 0.078(4) 0.044(3) 0.000(3) 0.035(3) -0.009(3)
C5 0.068(4) 0.066(4) 0.045(3) -0.001(3) 0.034(3) -0.002(3)
C6 0.066(3) 0.056(3) 0.051(3) 0.007(3) 0.032(3) -0.001(3)
C7 0.064(4) 0.062(4) 0.056(3) 0.012(3) 0.030(3) 0.005(3)
C8 0.081(4) 0.080(5) 0.074(4) 0.014(4) 0.042(4) 0.018(4)
C9 0.102(6) 0.060(4) 0.082(5) 0.014(4) 0.045(4) 0.005(4)
C10 0.088(5) 0.070(5) 0.069(4) 0.007(3) 0.045(4) -0.011(4)
C11 0.059(3) 0.080(5) 0.063(4) 0.019(3) 0.031(3) 0.011(3)
C12 0.069(4) 0.081(5) 0.125(7) 0.036(5) 0.051(5) 0.025(4)
C13 0.062(4) 0.116(7) 0.103(6) 0.039(5) 0.045(4) 0.032(4)
C14 0.082(6) 0.151(11) 0.221(14) 0.090(10) 0.089(9) 0.044(7)
C15 0.072(6) 0.183(12) 0.100(8) 0.012(7) 0.033(6) 0.043(7)
C16 0.045(3) 0.094(5) 0.066(4) -0.014(4) 0.011(3) 0.002(3)
C17 0.060(4) 0.121(6) 0.057(4) 0.007(4) 0.022(3) 0.016(4)
C18 0.053(3) 0.077(4) 0.051(4) -0.003(3) 0.022(3) 0.001(3)
C19 0.057(3) 0.069(4) 0.045(3) 0.001(3) 0.025(3) -0.006(3)
C20 0.063(4) 0.080(4) 0.055(4) 0.003(3) 0.021(3) -0.004(3)
C21 0.082(5) 0.100(5) 0.052(4) -0.001(4) 0.034(4) -0.011(4)
C22 0.076(4) 0.078(4) 0.061(4) -0.015(3) 0.043(4) -0.018(3)
C23 0.069(4) 0.055(3) 0.059(4) -0.003(3) 0.040(3) -0.009(3)
C24 0.061(3) 0.065(4) 0.041(3) 0.005(3) 0.021(3) -0.006(3)
C25 0.067(4) 0.059(4) 0.066(4) 0.004(3) 0.041(3) -0.007(3)
C26 0.080(4) 0.066(4) 0.084(4) -0.005(3) 0.053(4) -0.006(3)
C27 0.089(5) 0.057(4) 0.109(6) 0.000(4) 0.072(5) -0.006(4)
C28 0.107(6) 0.072(5) 0.133(7) -0.009(5) 0.087(6) -0.002(5)
C29 0.112(8) 0.123(9) 0.201(12) -0.059(9) 0.102(9) 0.000(7)
C30 0.068(4) 0.082(5) 0.098(5) 0.004(4) 0.046(4) 0.019(4)
C31 0.086(5) 0.084(5) 0.098(5) -0.024(4) 0.052(4) 0.004(4)
C32 0.077(4) 0.062(4) 0.069(4) 0.001(3) 0.039(3) 0.001(3)
C33 0.077(4) 0.065(4) 0.083(5) -0.008(4) 0.041(4) -0.010(3)
C34 0.104(6) 0.089(6) 0.154(9) -0.050(6) 0.072(6) -0.021(5)
C35 0.129(8) 0.124(8) 0.192(11) -0.091(8) 0.094(8) -0.049(7)
C36 0.090(6) 0.111(7) 0.153(9) -0.053(7) 0.056(6) -0.034(5)
C37 0.075(4) 0.079(5) 0.073(4) -0.015(4) 0.036(4) -0.022(4)
C38 0.075(4) 0.062(4) 0.068(4) -0.010(3) 0.041(3) -0.014(3)
C39 0.071(4) 0.080(5) 0.071(4) 0.001(4) 0.038(4) -0.014(3)
C40 0.069(4) 0.130(7) 0.075(5) -0.014(5) 0.028(4) -0.015(5)
C41 0.064(4) 0.112(7) 0.079(6) 0.017(5) 0.014(4) 0.002(4)
C42 0.071(7) 0.254(18) 0.086(8) 0.015(10) 0.006(6) -0.003(9)
C43 0.071(5) 0.163(9) 0.126(7) -0.058(7) 0.063(5) -0.031(5)
C44 0.084(6) 0.148(9) 0.194(12) -0.073(9) 0.092(7) -0.047(6)
C45 0.119(8) 0.112(7) 0.247(15) -0.009(9) 0.147(10) -0.014(6)
C46 0.104(6) 0.103(6) 0.161(9) 0.019(6) 0.103(7) 0.014(5)
C47 0.086(5) 0.071(4) 0.105(6) 0.001(4) 0.073(4) 0.010(4)
C48 0.080(4) 0.069(4) 0.071(4) 0.009(3) 0.051(4) 0.016(3)
C49 0.113(7) 0.154(9) 0.087(6) 0.012(6) 0.076(6) 0.020(6)
C50 0.128(9) 0.164(10) 0.058(5) 0.011(5) 0.044(6) 0.042(8)
C51 0.100(6) 0.088(5) 0.060(4) 0.004(4) 0.037(4) 0.031(4)
C52 0.058(4) 0.070(4) 0.060(4) 0.005(3) 0.027(3) 0.008(3)
C53 0.116(9) 0.30(2) 0.298(19) -0.167(17) 0.142(11) -0.115(11)
C54 0.102(7) 0.134(8) 0.065(5) -0.020(5) 0.011(5) 0.011(6)
C55 0.067(4) 0.091(6) 0.147(8) 0.011(5) 0.056(5) -0.002(4)
C56 0.063(4) 0.118(8) 0.179(10) -0.014(7) 0.066(6) -0.013(5)
C57 0.090(6) 0.103(7) 0.174(10) -0.020(7) 0.081(6) -0.037(5)
C58 0.096(5) 0.080(5) 0.118(6) -0.009(4) 0.073(5) -0.018(4)
C59 0.073(4) 0.071(5) 0.075(4) -0.003(4) 0.041(4) -0.008(3)
C60 0.078(4) 0.063(4) 0.070(4) -0.008(3) 0.037(4) -0.004(3)
C61 0.104(6) 0.067(5) 0.088(5) 0.002(4) 0.048(5) -0.007(4)
C62 0.113(7) 0.076(5) 0.096(6) 0.008(4) 0.041(5) 0.028(5)
C63 0.095(5) 0.085(5) 0.084(5) -0.006(4) 0.044(4) 0.027(5)
C64 0.070(4) 0.090(5) 0.094(5) 0.009(4) 0.047(4) 0.016(4)
C65 0.091(7) 0.177(13) 0.37(2) 0.055(14) 0.140(12) 0.022(8)
C66 0.107(7) 0.133(8) 0.147(9) 0.010(7) 0.067(7) 0.051(6)

loop_
_atom_type_symbol
_atom_type_description
_atom_type_scat_dispersion_real
_atom_type_scat_dispersion_imag
_atom_type_scat_source
C C 0.0181 0.0091 'International Tables Vol C Tables 4.2.6.8 and 6.1.1.4'
H H 0.0000 0.0000 'International Tables Vol C Tables 4.2.6.8 and 6.1.1.4'
Dy Dy -9.8046 9.8477 'International Tables Vol C Tables 4.2.6.8 and 6.1.1.4'
F F 0.0727 0.0534 'International Tables Vol C Tables 4.2.6.8 and 6.1.1.4'
N N 0.0311 0.0180 'International Tables Vol C Tables 4.2.6.8 and 6.1.1.4'
O O 0.0492 0.0322 'International Tables Vol C Tables 4.2.6.8 and 6.1.1.4'

loop_
_geom_angle_atom_site_label_1
_geom_angle_atom_site_label_2
_geom_angle_atom_site_label_3
_geom_angle
_geom_angle_site_symmetry_1
_geom_angle_site_symmetry_3
_geom_angle_publ_flag
N1 Dy1 N2 63.68(19) . . ?
O1 Dy1 N1 71.20(19) . . ?
O1 Dy1 N2 114.18(19) . . ?
O1 Dy1 O2 72.79(17) . . ?
O1 Dy1 O9 131.49(18) . . ?
O2 Dy1 N1 104.13(19) . . ?
O2 Dy1 N2 74.73(15) . . ?
O5 Dy1 N1 88.3(2) . . ?
O5 Dy1 N2 141.89(17) . . ?
O5 Dy1 O1 76.3(2) . . ?
O5 Dy1 O2 140.51(16) . . ?
O5 Dy1 O6 73.56(16) . . ?
O5 Dy1 O9 72.60(18) . . ?
O5 Dy1 O10 109.43(18) . . ?
O6 Dy1 N1 150.40(18) . . ?
O6 Dy1 N2 142.03(15) . . ?
O6 Dy1 O1 81.71(18) . . ?
O6 Dy1 O2 78.13(15) . . ?
O6 Dy1 O9 122.26(18) . . ?
O6 Dy1 O10 76.08(16) . . ?
O9 Dy1 N1 71.6(2) . . ?
O9 Dy1 N2 74.16(17) . . ?
O9 Dy1 O2 146.87(15) . . ?
O10 Dy1 N1 132.94(17) . . ?
O10 Dy1 N2 77.57(16) . . ?
O10 Dy1 O1 154.01(16) . . ?
O10 Dy1 O2 89.41(15) . . ?
O10 Dy1 O9 73.02(16) . . ?
N4 Dy2 N3 63.35(18) . . ?
O3 Dy2 N3 138.71(16) . . ?
O3 Dy2 N4 157.16(18) . . ?
O3 Dy2 O7 75.73(15) . . ?
O3 Dy2 O8 92.31(19) . . ?
O3 Dy2 O11 78.19(17) . . ?
O3 Dy2 O12 108.9(2) . . ?
O4 Dy2 N3 147.98(18) . . ?
O4 Dy2 N4 85.22(19) . . ?
O4 Dy2 O3 73.25(17) . . ?
O4 Dy2 O7 130.8(2) . . ?
O4 Dy2 O8 72.5(2) . . ?
O4 Dy2 O11 122.1(2) . . ?
O4 Dy2 O12 71.1(3) . . ?
O7 Dy2 N3 72.71(16) . . ?
O7 Dy2 N4 114.95(17) . . ?
O8 Dy2 N3 102.15(19) . . ?
O8 Dy2 N4 73.6(2) . . ?
O8 Dy2 O7 71.63(16) . . ?
O11 Dy2 N3 74.17(17) . . ?
O11 Dy2 N4 120.98(19) . . ?
O11 Dy2 O7 86.81(15) . . ?
O11 Dy2 O8 158.08(17) . . ?
O12 Dy2 N3 91.2(2) . . ?
O12 Dy2 N4 69.8(2) . . ?
O12 Dy2 O7 156.7(2) . . ?
O12 Dy2 O8 129.6(2) . . ?
O12 Dy2 O11 72.33(19) . . ?
C43 N1 Dy1 121.1(6) . . ?
C47 N1 Dy1 121.0(5) . . ?
C47 N1 C43 117.8(7) . . ?
C48 N2 Dy1 118.3(4) . . ?
C52 N2 Dy1 119.4(4) . . ?
C52 N2 C48 119.0(6) . . ?
C60 N3 Dy2 122.5(4) . . ?
C60 N3 C64 118.5(6) . . ?
C64 N3 Dy2 119.0(5) . . ?
C55 N4 Dy2 119.5(5) . . ?
C55 N4 C59 118.2(7) . . ?
C59 N4 Dy2 121.2(4) . . ?
C2 O1 Dy1 134.6(5) . . ?
C4 O2 Dy1 135.4(4) . . ?
C11 O3 Dy2 137.9(4) . . ?
C13 O4 Dy2 133.5(5) . . ?
C16 O5 Dy1 133.5(4) . . ?
C18 O6 Dy1 137.6(4) . . ?
C25 O7 Dy2 139.0(4) . . ?
C27 O8 Dy2 134.7(4) . . ?
C30 O9 Dy1 132.9(4) . . ?
C32 O10 Dy1 137.1(4) . . ?
C39 O11 Dy2 137.4(4) . . ?
C41 O12 Dy2 135.3(6) . . ?
F1 C1 F2 103.5(11) . . ?
F1 C1 F3 108.1(12) . . ?
F1 C1 C2 114.3(8) . . ?
F2 C1 C2 111.4(10) . . ?
F3 C1 F2 101.6(10) . . ?
F3 C1 C2 116.5(9) . . ?
O1 C2 C1 114.1(8) . . ?
O1 C2 C3 128.4(7) . . ?
C3 C2 C1 117.5(9) . . ?
C4 C3 C2 122.7(7) . . ?
O2 C4 C3 124.9(6) . . ?
O2 C4 C5 117.7(5) . . ?
C3 C4 C5 117.3(6) . . ?
C6 C5 C4 120.7(6) . . ?
C6 C5 C10 118.5(6) . . ?
C10 C5 C4 120.5(6) . . ?
C5 C6 C7 121.6(6) . . ?
C6 C7 C11 118.9(6) . . ?
C8 C7 C6 118.3(6) . . ?
C8 C7 C11 122.7(6) . . ?
C9 C8 C7 120.2(7) . . ?
C10 C9 C8 121.2(7) . . ?
C9 C10 C5 120.2(7) . . ?
O3 C11 C7 116.7(6) . . ?
O3 C11 C12 122.4(7) . . ?
C12 C11 C7 120.9(6) . . ?
C13 C12 C11 122.7(7) . . ?
O4 C13 C12 129.1(7) . . ?
O4 C13 C14 112.4(8) . . ?
C12 C13 C14 118.5(9) . . ?
F4 C14 C13 115.6(10) . . ?
F5 C14 F4 108.1(11) . . ?
F5 C14 F6 108.9(13) . . ?
F5 C14 C13 114.9(14) . . ?
F6 C14 F4 98.0(14) . . ?
F6 C14 C13 109.9(11) . . ?
F7 C15 C16 111.4(10) . . ?
F8 C15 F7 92.6(11) . . ?
F8 C15 C16 114.8(9) . . ?
F9 C15 F7 106.4(12) . . ?
F9 C15 F8 111.1(13) . . ?
F9 C15 C16 117.5(11) . . ?
O5 C16 C15 112.0(8) . . ?
O5 C16 C17 129.0(6) . . ?
C17 C16 C15 119.0(8) . . ?
C16 C17 C18 123.2(7) . . ?
O6 C18 C17 122.6(6) . . ?
O6 C18 C19 116.5(5) . . ?
C17 C18 C19 120.9(6) . . ?
C20 C19 C18 122.3(6) . . ?
C24 C19 C18 119.3(5) . . ?
C24 C19 C20 118.2(6) . . ?
C21 C20 C19 121.0(6) . . ?
C20 C21 C22 120.7(6) . . ?
C21 C22 C23 119.6(6) . . ?
C22 C23 C25 121.3(6) . . ?
C24 C23 C22 118.7(6) . . ?
C24 C23 C25 120.0(5) . . ?
C23 C24 C19 121.8(5) . . ?
O7 C25 C23 118.0(5) . . ?
O7 C25 C26 122.9(6) . . ?
C26 C25 C23 119.1(6) . . ?
C27 C26 C25 121.9(7) . . ?
O8 C27 C26 128.5(7) . . ?
O8 C27 C28 113.9(7) . . ?
C26 C27 C28 117.6(8) . . ?
F10 C28 C27 115.4(8) . . ?
F11 C28 F10 102.7(8) . . ?
F11 C28 C27 111.4(8) . . ?
F12 C28 F10 103.4(9) . . ?
F12 C28 F11 108.1(9) . . ?
F12 C28 C27 114.8(7) . . ?
F13 C29 F14 100.3(11) . . ?
F13 C29 C30 114.4(11) . . ?
F14 C29 C30 112.8(11) . . ?
F15 C29 F13 101.8(12) . . ?
F15 C29 F14 110.5(13) . . ?
F15 C29 C30 115.6(10) . . ?
O9 C30 C29 112.8(8) . . ?
O9 C30 C31 128.7(7) . . ?
C31 C30 C29 118.5(8) . . ?
C30 C31 C32 123.6(7) . . ?
O10 C32 C31 123.1(7) . . ?
O10 C32 C33 117.3(6) . . ?
C31 C32 C33 119.6(7) . . ?
C34 C33 C32 121.8(7) . . ?
C38 C33 C32 119.3(6) . . ?
C38 C33 C34 118.9(7) . . ?
C35 C34 C33 119.9(9) . . ?
C34 C35 C36 120.2(9) . . ?
C37 C36 C35 120.9(9) . . ?
C36 C37 C38 118.9(8) . . ?
C36 C37 C39 120.9(7) . . ?
C38 C37 C39 120.2(6) . . ?
C33 C38 C37 121.0(6) . . ?
O11 C39 C37 117.8(6) . . ?
O11 C39 C40 122.4(8) . . ?
C40 C39 C37 119.8(7) . . ?
C41 C40 C39 123.1(8) . . ?
O12 C41 C40 128.1(8) . . ?
O12 C41 C42 112.7(11) . . ?
C40 C41 C42 119.2(11) . . ?
F16 C42 C41 114.8(12) . . ?
F17 C42 F16 100.2(15) . . ?
F17 C42 F18 100.8(13) . . ?
F17 C42 C41 114.7(16) . . ?
F18 C42 F16 108.9(17) . . ?
F18 C42 C41 115.5(14) . . ?
N1 C43 C44 124.1(10) . . ?
C43 C44 C45 117.0(9) . . ?
C43 C44 C53 120.3(13) . . ?
C45 C44 C53 122.7(12) . . ?
C46 C45 C44 120.1(9) . . ?
C45 C46 C47 120.3(10) . . ?
N1 C47 C46 120.6(8) . . ?
N1 C47 C48 116.3(6) . . ?
C46 C47 C48 123.1(8) . . ?
N2 C48 C47 117.4(6) . . ?
N2 C48 C49 119.7(7) . . ?
C49 C48 C47 122.9(7) . . ?
C50 C49 C48 119.3(8) . . ?
C51 C50 C49 121.7(8) . . ?
C50 C51 C52 115.3(9) . . ?
C50 C51 C54 123.7(8) . . ?
C52 C51 C54 120.8(8) . . ?
N2 C52 C51 124.9(7) . . ?
N4 C55 C56 125.1(9) . . ?
C55 C56 C65 119.8(10) . . ?
C57 C56 C55 115.8(8) . . ?
C57 C56 C65 124.4(9) . . ?
C58 C57 C56 120.1(8) . . ?
C57 C58 C59 121.2(8) . . ?
N4 C59 C58 119.5(7) . . ?
N4 C59 C60 116.6(6) . . ?
C58 C59 C60 123.9(7) . . ?
N3 C60 C59 115.6(6) . . ?
N3 C60 C61 120.8(7) . . ?
C61 C60 C59 123.5(7) . . ?
C62 C61 C60 119.6(8) . . ?
C61 C62 C63 120.6(8) . . ?
C62 C63 C64 116.8(8) . . ?
C62 C63 C66 123.4(8) . . ?
C64 C63 C66 119.8(9) . . ?
N3 C64 C63 123.7(8) . . ?

loop_
_geom_bond_atom_site_label_1
_geom_bond_atom_site_label_2
_geom_bond_distance
_geom_bond_site_symmetry_2
_geom_bond_publ_flag
Dy1 N1 2.538(6) . ?
Dy1 N2 2.547(5) . ?
Dy1 O1 2.340(5) . ?
Dy1 O2 2.385(4) . ?
Dy1 O5 2.290(5) . ?
Dy1 O6 2.305(4) . ?
Dy1 O9 2.345(5) . ?
Dy1 O10 2.315(4) . ?
Dy2 N3 2.534(5) . ?
Dy2 N4 2.523(6) . ?
Dy2 O3 2.298(5) . ?
Dy2 O4 2.291(5) . ?
Dy2 O7 2.349(4) . ?
Dy2 O8 2.342(6) . ?
Dy2 O11 2.338(5) . ?
Dy2 O12 2.309(6) . ?
F1 C1 1.240(11) . ?
F2 C1 1.264(14) . ?
F3 C1 1.243(13) . ?
F4 C14 1.337(15) . ?
F5 C14 1.198(18) . ?
F6 C14 1.312(17) . ?
F7 C15 1.329(15) . ?
F8 C15 1.279(13) . ?
F9 C15 1.157(14) . ?
F10 C28 1.321(11) . ?
F11 C28 1.266(10) . ?
F12 C28 1.266(10) . ?
F13 C29 1.276(15) . ?
F14 C29 1.300(16) . ?
F15 C29 1.256(13) . ?
F16 C42 1.245(16) . ?
F17 C42 1.23(2) . ?
F18 C42 1.239(16) . ?
N1 C43 1.352(10) . ?
N1 C47 1.332(9) . ?
N2 C48 1.347(8) . ?
N2 C52 1.327(8) . ?
N3 C60 1.332(9) . ?
N3 C64 1.337(8) . ?
N4 C55 1.310(10) . ?
N4 C59 1.356(9) . ?
O1 C2 1.235(10) . ?
O2 C4 1.264(8) . ?
O3 C11 1.237(8) . ?
O4 C13 1.229(10) . ?
O5 C16 1.249(9) . ?
O6 C18 1.248(7) . ?
O7 C25 1.253(7) . ?
O8 C27 1.255(9) . ?
O9 C30 1.241(9) . ?
O10 C32 1.262(7) . ?
O11 C39 1.262(8) . ?
O12 C41 1.237(11) . ?
C1 C2 1.519(11) . ?
C2 C3 1.399(11) . ?
C3 C4 1.394(9) . ?
C4 C5 1.503(9) . ?
C5 C6 1.377(8) . ?
C5 C10 1.402(9) . ?
C6 C7 1.398(9) . ?
C7 C8 1.390(10) . ?
C7 C11 1.499(9) . ?
C8 C9 1.375(11) . ?
C9 C10 1.363(11) . ?
C11 C12 1.401(9) . ?
C12 C13 1.371(11) . ?
C13 C14 1.518(11) . ?
C15 C16 1.507(11) . ?
C16 C17 1.361(10) . ?
C17 C18 1.400(9) . ?
C18 C19 1.497(8) . ?
C19 C20 1.403(8) . ?
C19 C24 1.385(9) . ?
C20 C21 1.354(10) . ?
C21 C22 1.388(11) . ?
C22 C23 1.407(9) . ?
C23 C24 1.380(9) . ?
C23 C25 1.477(9) . ?
C25 C26 1.430(9) . ?
C26 C27 1.368(10) . ?
C27 C28 1.521(10) . ?
C29 C30 1.511(11) . ?
C30 C31 1.372(11) . ?
C31 C32 1.394(10) . ?
C32 C33 1.489(10) . ?
C33 C34 1.391(10) . ?
C33 C38 1.384(10) . ?
C34 C35 1.375(14) . ?
C35 C36 1.377(14) . ?
C36 C37 1.369(11) . ?
C37 C38 1.385(9) . ?
C37 C39 1.490(10) . ?
C39 C40 1.408(10) . ?
C40 C41 1.362(12) . ?
C41 C42 1.511(13) . ?
C43 C44 1.366(14) . ?
C44 C45 1.373(17) . ?
C44 C53 1.517(15) . ?
C45 C46 1.352(15) . ?
C46 C47 1.390(10) . ?
C47 C48 1.464(10) . ?
C48 C49 1.386(11) . ?
C49 C50 1.384(14) . ?
C50 C51 1.355(14) . ?
C51 C52 1.389(9) . ?
C51 C54 1.498(13) . ?
C55 C56 1.397(12) . ?
C56 C57 1.367(14) . ?
C56 C65 1.511(13) . ?
C57 C58 1.353(12) . ?
C58 C59 1.382(10) . ?
C59 C60 1.464(10) . ?
C60 C61 1.391(10) . ?
C61 C62 1.357(12) . ?
C62 C63 1.366(13) . ?
C63 C64 1.385(11) . ?
C63 C66 1.527(12) . ?
